data_4333811
loop_
_publ_author_name
'Barry A. Blight'
'R\'emy Guillet-Nicolas'
'Freddy Kleitz'
'Rui-Yao Wang'
'Suning Wang'

_publ_section_title
;
 Luminescent Triarylboron-Functionalized Zinc Carboxylate Metal-Organic
 Framework
;
_journal_name_full 'Inorganic Chemistry'
_journal_page_first 1673
_journal_page_last 1675
_journal_paper_doi 10.1021/ic3020223
_journal_volume 52
_journal_year 2013
_chemical_formula_sum 'C65 H67 B O6'
_chemical_formula_weight 955.00
_chemical_name_systematic
; 
 ? 
;
_space_group_IT_number 14
_symmetry_cell_setting monoclinic
_symmetry_space_group_name_Hall '-P 2ybc'
_symmetry_space_group_name_H-M 'P 1 21/c 1'
_atom_sites_solution_hydrogens geom
_atom_sites_solution_primary direct
_atom_sites_solution_secondary difmap
_audit_creation_method SHELXL-97
_cell_angle_alpha 90.00
_cell_angle_beta 113.085(5)
_cell_angle_gamma 90.00
_cell_formula_units_Z 8
_cell_length_a 19.2797(12)
_cell_length_b 14.2385(8)
_cell_length_c 43.804(2)
_cell_measurement_temperature 180(2)
_cell_volume 11061.9(11)
_computing_structure_refinement 'SHELXL-97 (Sheldrick, 1997)'
_computing_structure_solution 'SHELXS-97 (Sheldrick, 1990)'
_diffrn_ambient_temperature 293(2)
_diffrn_measured_fraction_theta_full 0.997
_diffrn_measured_fraction_theta_max 0.997
_diffrn_radiation_monochromator graphite
_diffrn_radiation_source 'fine-focus sealed tube'
_diffrn_radiation_type MoK\a
_diffrn_radiation_wavelength 0.71073
_diffrn_reflns_av_R_equivalents 0.3323
_diffrn_reflns_av_sigmaI/netI 0.4789
_diffrn_reflns_limit_h_max 23
_diffrn_reflns_limit_h_min -22
_diffrn_reflns_limit_k_max 16
_diffrn_reflns_limit_k_min -17
_diffrn_reflns_limit_l_max 52
_diffrn_reflns_limit_l_min -53
_diffrn_reflns_number 61790
_diffrn_reflns_theta_full 25.50
_diffrn_reflns_theta_max 25.50
_diffrn_reflns_theta_min 1.52
_exptl_absorpt_coefficient_mu 0.072
_exptl_absorpt_correction_T_max 0.9964
_exptl_absorpt_correction_T_min 0.9964
_exptl_absorpt_correction_type multi-scan
_exptl_crystal_density_diffrn 1.147
_exptl_crystal_F_000 4080
_exptl_crystal_size_max 0.05
_exptl_crystal_size_mid 0.05
_exptl_crystal_size_min 0.05
_refine_diff_density_max 0.298
_refine_diff_density_min -0.255
_refine_diff_density_rms 0.061
_refine_ls_extinction_method none
_refine_ls_goodness_of_fit_ref 0.911
_refine_ls_hydrogen_treatment constr
_refine_ls_matrix_type full
_refine_ls_number_parameters 1276
_refine_ls_number_reflns 20527
_refine_ls_number_restraints 0
_refine_ls_restrained_S_all 0.911
_refine_ls_R_factor_all 0.4033
_refine_ls_R_factor_gt 0.1031
_refine_ls_shift/su_max 0.000
_refine_ls_shift/su_mean 0.000
_refine_ls_structure_factor_coef Fsqd
_refine_ls_weighting_details 'calc w=1/[\s^2^(Fo^2^)+(0.1000P)^2^+0.0000P] where P=(Fo^2^+2Fc^2^)/3'
_refine_ls_weighting_scheme calc
_refine_ls_wR_factor_gt 0.2044
_refine_ls_wR_factor_ref 0.3466
_reflns_number_gt 4054
_reflns_number_total 20527
_reflns_threshold_expression >2sigma(I)
_cod_data_source_file ic3020223_si_004.cif
_cod_data_source_block barry6
_cod_database_code 4333811

loop_
_symmetry_equiv_pos_as_xyz
'x, y, z'
'-x, y+1/2, -z+1/2'
'-x, -y, -z'
'x, -y-1/2, z-1/2'

loop_
_atom_site_label
_atom_site_type_symbol
_atom_site_fract_x
_atom_site_fract_y
_atom_site_fract_z
_atom_site_U_iso_or_equiv
_atom_site_adp_type
_atom_site_occupancy
_atom_site_symmetry_multiplicity
_atom_site_calc_flag
_atom_site_refinement_flags
O1 O 1.0423(5) 0.1233(6) -0.08336(19) 0.102(3) Uani 1 1 d .
H1A H 1.0593 0.1245 -0.0978 0.153 Uiso 1 1 calc R
O2 O 0.9310(5) 0.1172(6) -0.1272(2) 0.093(3) Uani 1 1 d .
O3 O 0.9912(3) 0.1289(5) 0.31659(15) 0.062(2) Uani 1 1 d .
O4 O 1.0611(4) 0.0497(5) 0.29532(14) 0.075(2) Uani 1 1 d .
H4A H 1.0953 0.0626 0.3131 0.113 Uiso 1 1 calc R
O5 O 0.1109(4) 0.3687(5) -0.12548(14) 0.082(2) Uani 1 1 d .
H5A H 0.0778 0.3713 -0.1442 0.123 Uiso 1 1 calc R
O6 O 0.1806(4) 0.4267(5) -0.15112(16) 0.074(2) Uani 1 1 d .
O7 O 0.8877(4) 0.0847(5) 0.40729(16) 0.086(2) Uani 1 1 d .
H7D H 0.9279 0.0817 0.4234 0.129 Uiso 1 1 calc R
O8 O 0.9589(4) 0.1542(5) 0.38490(14) 0.072(2) Uani 1 1 d .
O9 O 0.0744(3) 0.3431(5) -0.05762(15) 0.083(2) Uani 1 1 d .
H9D H 0.0366 0.3464 -0.0749 0.124 Uiso 1 1 calc R
O10 O 0.0062(4) 0.4333(5) -0.03910(15) 0.084(2) Uani 1 1 d .
O11 O 0.0057(5) 0.3616(5) 0.3341(2) 0.099(3) Uani 1 1 d .
H11K H -0.0103 0.3684 0.3487 0.149 Uiso 1 1 calc R
O12 O 0.1140(5) 0.3742(5) 0.3778(2) 0.098(3) Uani 1 1 d .
C1 C 0.7360(5) 0.2187(6) 0.03181(19) 0.041(2) Uani 1 1 d .
C2 C 0.7814(5) 0.1376(6) 0.0359(2) 0.041(2) Uani 1 1 d .
C3 C 0.8230(5) 0.1243(7) 0.0160(2) 0.051(3) Uani 1 1 d .
C4 C 0.8208(5) 0.1929(7) -0.0066(2) 0.049(3) Uani 1 1 d .
C5 C 0.7811(5) 0.2745(7) -0.0101(2) 0.055(3) Uani 1 1 d .
C6 C 0.7369(5) 0.2875(6) 0.0089(2) 0.042(2) Uani 1 1 d .
C7 C 0.6964(5) 0.3790(6) 0.00507(19) 0.051(3) Uani 1 1 d .
H7A H 0.6647 0.3887 -0.0179 0.077 Uiso 1 1 calc R
H7B H 0.7325 0.4290 0.0127 0.077 Uiso 1 1 calc R
H7C H 0.6660 0.3779 0.0180 0.077 Uiso 1 1 calc R
C8 C 0.7855(6) 0.3529(7) -0.0325(2) 0.080(3) Uani 1 1 d .
H8A H 0.8248 0.3396 -0.0402 0.119 Uiso 1 1 calc R
H8B H 0.7963 0.4111 -0.0205 0.119 Uiso 1 1 calc R
H8C H 0.7382 0.3580 -0.0512 0.119 Uiso 1 1 calc R
C9 C 0.8677(5) 0.0344(6) 0.0197(2) 0.059(3) Uani 1 1 d .
H9A H 0.8771 0.0240 0.0000 0.088 Uiso 1 1 calc R
H9B H 0.8394 -0.0175 0.0230 0.088 Uiso 1 1 calc R
H9C H 0.9148 0.0396 0.0385 0.088 Uiso 1 1 calc R
C10 C 0.7828(5) 0.0607(6) 0.0607(2) 0.061(3) Uani 1 1 d .
H10A H 0.7489 0.0771 0.0710 0.091 Uiso 1 1 calc R
H10B H 0.8330 0.0548 0.0773 0.091 Uiso 1 1 calc R
H10C H 0.7676 0.0021 0.0492 0.091 Uiso 1 1 calc R
C11 C 0.8614(6) 0.1751(7) -0.0300(3) 0.057(3) Uani 1 1 d .
C12 C 0.9390(7) 0.1755(7) -0.0185(3) 0.079(3) Uani 1 1 d .
H12A H 0.9675 0.1876 0.0038 0.095 Uiso 1 1 calc R
C13 C 0.9754(7) 0.1582(7) -0.0399(3) 0.080(4) Uani 1 1 d .
H13A H 1.0278 0.1593 -0.0318 0.096 Uiso 1 1 calc R
C14 C 0.9333(7) 0.1391(7) -0.0734(3) 0.065(3) Uani 1 1 d .
C15 C 0.8572(7) 0.1433(7) -0.0846(3) 0.074(3) Uani 1 1 d .
H15A H 0.8289 0.1354 -0.1072 0.088 Uiso 1 1 calc R
C16 C 0.8193(6) 0.1589(7) -0.0638(3) 0.068(3) Uani 1 1 d .
H16A H 0.7669 0.1586 -0.0722 0.082 Uiso 1 1 calc R
C17 C 0.9728(8) 0.1268(8) -0.0963(3) 0.074(4) Uani 1 1 d .
C18 C 0.7173(5) 0.2231(6) 0.09070(19) 0.037(2) Uani 1 1 d .
C19 C 0.7826(5) 0.2753(6) 0.1100(2) 0.040(2) Uani 1 1 d .
C20 C 0.8241(4) 0.2541(7) 0.1434(2) 0.044(2) Uani 1 1 d .
C21 C 0.7990(5) 0.1840(7) 0.1584(2) 0.045(2) Uani 1 1 d .
C22 C 0.7320(5) 0.1375(6) 0.1413(2) 0.039(2) Uani 1 1 d .
C23 C 0.6912(5) 0.1560(6) 0.1076(2) 0.041(2) Uani 1 1 d .
C24 C 0.8478(5) 0.1578(6) 0.1937(2) 0.046(3) Uani 1 1 d .
C25 C 0.9079(5) 0.0968(7) 0.1992(2) 0.061(3) Uani 1 1 d .
H25A H 0.9146 0.0701 0.1812 0.073 Uiso 1 1 calc R
C26 C 0.9572(5) 0.0753(7) 0.2307(2) 0.058(3) Uani 1 1 d .
H26A H 0.9970 0.0343 0.2340 0.070 Uiso 1 1 calc R
C27 C 0.9475(5) 0.1153(7) 0.2577(2) 0.048(3) Uani 1 1 d .
C28 C 0.8863(5) 0.1717(7) 0.2525(2) 0.058(3) Uani 1 1 d .
H28A H 0.8784 0.1959 0.2706 0.069 Uiso 1 1 calc R
C29 C 0.8364(5) 0.1933(7) 0.2210(2) 0.054(3) Uani 1 1 d .
H29A H 0.7950 0.2316 0.2179 0.065 Uiso 1 1 calc R
C30 C 0.8953(5) 0.3112(6) 0.16227(19) 0.062(3) Uani 1 1 d .
H30A H 0.9152 0.2935 0.1853 0.094 Uiso 1 1 calc R
H30B H 0.8831 0.3769 0.1603 0.094 Uiso 1 1 calc R
H30C H 0.9322 0.2989 0.1531 0.094 Uiso 1 1 calc R
C31 C 0.8070(5) 0.3563(6) 0.0941(2) 0.055(3) Uani 1 1 d .
H31A H 0.7670 0.3720 0.0734 0.082 Uiso 1 1 calc R
H31B H 0.8510 0.3385 0.0903 0.082 Uiso 1 1 calc R
H31C H 0.8185 0.4097 0.1086 0.082 Uiso 1 1 calc R
C32 C 0.7012(5) 0.0656(6) 0.15850(19) 0.056(3) Uani 1 1 d .
H32A H 0.7374 0.0553 0.1807 0.084 Uiso 1 1 calc R
H32B H 0.6917 0.0075 0.1464 0.084 Uiso 1 1 calc R
H32C H 0.6551 0.0886 0.1592 0.084 Uiso 1 1 calc R
C33 C 0.6217(4) 0.0962(6) 0.08916(18) 0.048(2) Uani 1 1 d .
H33A H 0.5869 0.1016 0.0998 0.071 Uiso 1 1 calc R
H33B H 0.6365 0.0318 0.0894 0.071 Uiso 1 1 calc R
H33C H 0.5981 0.1176 0.0666 0.071 Uiso 1 1 calc R
C34 C 1.0026(5) 0.0966(7) 0.2922(3) 0.051(3) Uani 1 1 d .
C35 C 0.5947(4) 0.2486(6) 0.02983(18) 0.037(2) Uani 1 1 d .
C36 C 0.5558(5) 0.1866(6) 0.00313(19) 0.041(2) Uani 1 1 d .
C37 C 0.4825(5) 0.2106(6) -0.01933(19) 0.045(2) Uani 1 1 d .
C38 C 0.4477(4) 0.2946(6) -0.01590(19) 0.039(2) Uani 1 1 d .
C39 C 0.4829(5) 0.3494(6) 0.0120(2) 0.043(2) Uani 1 1 d .
C40 C 0.5564(5) 0.3260(7) 0.03505(19) 0.044(2) Uani 1 1 d .
C41 C 0.5899(5) 0.0962(6) -0.0014(2) 0.050(3) Uani 1 1 d .
H41A H 0.6364 0.0857 0.0174 0.075 Uiso 1 1 calc R
H41B H 0.5996 0.0992 -0.0212 0.075 Uiso 1 1 calc R
H41C H 0.5557 0.0455 -0.0031 0.075 Uiso 1 1 calc R
C42 C 0.4401(5) 0.1432(6) -0.04773(19) 0.055(3) Uani 1 1 d .
H42A H 0.3878 0.1603 -0.0574 0.082 Uiso 1 1 calc R
H42B H 0.4449 0.0802 -0.0393 0.082 Uiso 1 1 calc R
H42C H 0.4610 0.1467 -0.0643 0.082 Uiso 1 1 calc R
C43 C 0.4436(5) 0.4361(6) 0.0178(2) 0.064(3) Uani 1 1 d .
H43A H 0.4012 0.4514 -0.0022 0.097 Uiso 1 1 calc R
H43B H 0.4782 0.4878 0.0241 0.097 Uiso 1 1 calc R
H43C H 0.4265 0.4236 0.0353 0.097 Uiso 1 1 calc R
C44 C 0.5943(4) 0.3915(6) 0.06470(19) 0.053(3) Uani 1 1 d .
H44A H 0.6381 0.3613 0.0806 0.079 Uiso 1 1 calc R
H44B H 0.5595 0.4057 0.0748 0.079 Uiso 1 1 calc R
H44C H 0.6090 0.4486 0.0572 0.079 Uiso 1 1 calc R
C45 C 0.3741(5) 0.3204(6) -0.0431(2) 0.046(3) Uani 1 1 d .
C46 C 0.3777(5) 0.3522(6) -0.0725(2) 0.049(3) Uani 1 1 d .
H46A H 0.4239 0.3575 -0.0744 0.058 Uiso 1 1 calc R
C47 C 0.3105(5) 0.3760(6) -0.0993(2) 0.053(3) Uani 1 1 d .
H47A H 0.3123 0.3994 -0.1188 0.064 Uiso 1 1 calc R
C48 C 0.2424(5) 0.3649(6) -0.0967(2) 0.048(3) Uani 1 1 d .
C49 C 0.2399(6) 0.3337(7) -0.0674(2) 0.074(3) Uani 1 1 d .
H49A H 0.1938 0.3275 -0.0655 0.089 Uiso 1 1 calc R
C50 C 0.3065(6) 0.3113(8) -0.0406(2) 0.075(3) Uani 1 1 d .
H50A H 0.3045 0.2900 -0.0209 0.090 Uiso 1 1 calc R
C51 C 0.1724(6) 0.3887(7) -0.1266(3) 0.057(3) Uani 1 1 d .
C52 C 0.4744(5) 0.2690(6) 0.2284(2) 0.043(2) Uani 1 1 d .
C53 C 0.5190(5) 0.1995(6) 0.2220(2) 0.043(2) Uani 1 1 d .
C54 C 0.5936(5) 0.1822(6) 0.2451(2) 0.045(2) Uani 1 1 d .
C55 C 0.6210(5) 0.2319(7) 0.2753(2) 0.047(3) Uani 1 1 d .
C56 C 0.5809(5) 0.3090(6) 0.28027(19) 0.040(2) Uani 1 1 d .
C57 C 0.5070(5) 0.3245(6) 0.2566(2) 0.039(2) Uani 1 1 d .
C58 C 0.4682(5) 0.4122(6) 0.2614(2) 0.064(3) Uani 1 1 d .
H58A H 0.4206 0.4193 0.2430 0.095 Uiso 1 1 calc R
H58B H 0.4993 0.4659 0.2627 0.095 Uiso 1 1 calc R
H58C H 0.4600 0.4070 0.2816 0.095 Uiso 1 1 calc R
C59 C 0.4897(5) 0.1451(6) 0.19018(19) 0.060(3) Uani 1 1 d .
H59A H 0.5258 0.1473 0.1801 0.089 Uiso 1 1 calc R
H59B H 0.4430 0.1722 0.1754 0.089 Uiso 1 1 calc R
H59C H 0.4814 0.0810 0.1946 0.089 Uiso 1 1 calc R
C60 C 0.6409(5) 0.1093(6) 0.2377(2) 0.058(3) Uani 1 1 d .
H60A H 0.6793 0.0878 0.2581 0.086 Uiso 1 1 calc R
H60B H 0.6641 0.1361 0.2239 0.086 Uiso 1 1 calc R
H60C H 0.6097 0.0574 0.2264 0.086 Uiso 1 1 calc R
C61 C 0.6163(5) 0.3700(6) 0.3112(2) 0.068(3) Uani 1 1 d .
H61A H 0.6690 0.3557 0.3220 0.102 Uiso 1 1 calc R
H61B H 0.5920 0.3577 0.3262 0.102 Uiso 1 1 calc R
H61C H 0.6102 0.4351 0.3049 0.102 Uiso 1 1 calc R
C62 C 0.6933(5) 0.2035(6) 0.3021(2) 0.044(2) Uani 1 1 d .
C63 C 0.7642(5) 0.2181(7) 0.3017(2) 0.059(3) Uani 1 1 d .
H63A H 0.7674 0.2460 0.2831 0.071 Uiso 1 1 calc R
C64 C 0.8303(5) 0.1926(7) 0.3278(2) 0.060(3) Uani 1 1 d .
H64A H 0.8767 0.2026 0.3265 0.072 Uiso 1 1 calc R
C65 C 0.8267(5) 0.1523(6) 0.3559(2) 0.049(3) Uani 1 1 d .
C66 C 0.7579(6) 0.1374(6) 0.3567(2) 0.063(3) Uani 1 1 d .
H66A H 0.7557 0.1096 0.3755 0.075 Uiso 1 1 calc R
C67 C 0.6898(5) 0.1617(6) 0.3306(2) 0.056(3) Uani 1 1 d .
H67A H 0.6438 0.1504 0.3321 0.067 Uiso 1 1 calc R
C68 C 0.8974(6) 0.1285(7) 0.3837(2) 0.056(3) Uani 1 1 d .
C69 C 0.3329(5) 0.2799(6) 0.2266(2) 0.042(2) Uani 1 1 d .
C70 C 0.3385(5) 0.2142(6) 0.2519(2) 0.046(2) Uani 1 1 d .
C71 C 0.2935(6) 0.2218(7) 0.2703(2) 0.056(3) Uani 1 1 d .
C72 C 0.2434(6) 0.2963(7) 0.2644(2) 0.056(3) Uani 1 1 d .
C73 C 0.2344(5) 0.3629(7) 0.2391(2) 0.051(3) Uani 1 1 d .
C74 C 0.2781(5) 0.3529(6) 0.2205(2) 0.044(2) Uani 1 1 d .
C75 C 0.2681(5) 0.4245(6) 0.1934(2) 0.059(3) Uani 1 1 d .
H75A H 0.2378 0.4757 0.1953 0.088 Uiso 1 1 calc R
H75B H 0.2437 0.3952 0.1720 0.088 Uiso 1 1 calc R
H75C H 0.3166 0.4477 0.1955 0.088 Uiso 1 1 calc R
C76 C 0.3918(5) 0.1320(6) 0.2586(2) 0.066(3) Uani 1 1 d .
H76A H 0.4241 0.1306 0.2818 0.099 Uiso 1 1 calc R
H76B H 0.4219 0.1385 0.2457 0.099 Uiso 1 1 calc R
H76C H 0.3634 0.0747 0.2527 0.099 Uiso 1 1 calc R
C77 C 0.2999(6) 0.1470(6) 0.2968(2) 0.083(4) Uani 1 1 d .
H77A H 0.2516 0.1386 0.2980 0.124 Uiso 1 1 calc R
H77B H 0.3359 0.1672 0.3180 0.124 Uiso 1 1 calc R
H77C H 0.3161 0.0885 0.2908 0.124 Uiso 1 1 calc R
C78 C 0.1813(5) 0.4438(7) 0.2345(2) 0.074(3) Uani 1 1 d .
H78A H 0.1630 0.4434 0.2520 0.112 Uiso 1 1 calc R
H78B H 0.1396 0.4382 0.2135 0.112 Uiso 1 1 calc R
H78C H 0.2074 0.5017 0.2352 0.112 Uiso 1 1 calc R
C79 C 0.1981(7) 0.3058(7) 0.2858(3) 0.064(3) Uani 1 1 d .
C80 C 0.2346(6) 0.3291(7) 0.3187(3) 0.070(3) Uani 1 1 d .
H80A H 0.2868 0.3346 0.3275 0.084 Uiso 1 1 calc R
C81 C 0.1957(7) 0.3446(7) 0.3391(3) 0.078(3) Uani 1 1 d .
H81A H 0.2214 0.3588 0.3614 0.093 Uiso 1 1 calc R
C82 C 0.1182(8) 0.3385(7) 0.3254(3) 0.070(3) Uani 1 1 d .
C83 C 0.0813(6) 0.3157(7) 0.2929(3) 0.070(3) Uani 1 1 d .
H83A H 0.0290 0.3109 0.2840 0.084 Uiso 1 1 calc R
C84 C 0.1206(7) 0.2995(7) 0.2727(3) 0.071(3) Uani 1 1 d .
H84A H 0.0946 0.2845 0.2505 0.086 Uiso 1 1 calc R
C85 C 0.0769(9) 0.3590(9) 0.3469(4) 0.085(4) Uani 1 1 d .
C86 C 0.3489(4) 0.2790(7) 0.16848(19) 0.040(2) Uani 1 1 d .
C87 C 0.3679(5) 0.3509(7) 0.1505(2) 0.044(2) Uani 1 1 d .
C88 C 0.3243(5) 0.3654(7) 0.1167(2) 0.048(3) Uani 1 1 d .
C89 C 0.2617(5) 0.3057(7) 0.1005(2) 0.049(3) Uani 1 1 d .
C90 C 0.2454(5) 0.2307(6) 0.1171(2) 0.041(2) Uani 1 1 d .
C91 C 0.2900(5) 0.2173(7) 0.1511(2) 0.046(2) Uani 1 1 d .
C92 C 0.2740(5) 0.1334(6) 0.1682(2) 0.063(3) Uani 1 1 d .
H92A H 0.2774 0.0771 0.1568 0.095 Uiso 1 1 calc R
H92B H 0.2241 0.1386 0.1680 0.095 Uiso 1 1 calc R
H92C H 0.3101 0.1309 0.1907 0.095 Uiso 1 1 calc R
C93 C 0.1801(5) 0.1671(7) 0.0982(2) 0.066(3) Uani 1 1 d .
H93A H 0.1531 0.1923 0.0764 0.099 Uiso 1 1 calc R
H93B H 0.1469 0.1629 0.1097 0.099 Uiso 1 1 calc R
H93C H 0.1987 0.1057 0.0964 0.099 Uiso 1 1 calc R
C94 C 0.3425(5) 0.4452(7) 0.0981(2) 0.069(3) Uani 1 1 d .
H94A H 0.3958 0.4466 0.1035 0.104 Uiso 1 1 calc R
H94B H 0.3270 0.5037 0.1043 0.104 Uiso 1 1 calc R
H94C H 0.3162 0.4357 0.0747 0.104 Uiso 1 1 calc R
C95 C 0.4316(5) 0.4185(6) 0.1680(2) 0.061(3) Uani 1 1 d .
H95A H 0.4678 0.4158 0.1580 0.092 Uiso 1 1 calc R
H95B H 0.4555 0.4015 0.1910 0.092 Uiso 1 1 calc R
H95C H 0.4119 0.4811 0.1662 0.092 Uiso 1 1 calc R
C96 C 0.2128(5) 0.3291(7) 0.0649(2) 0.062(3) Uani 1 1 d .
C97 C 0.1546(5) 0.3915(7) 0.0578(2) 0.064(3) Uani 1 1 d .
H97A H 0.1471 0.4209 0.0752 0.077 Uiso 1 1 calc R
C98 C 0.1068(6) 0.4119(7) 0.0258(2) 0.066(3) Uani 1 1 d .
H98A H 0.0687 0.4562 0.0217 0.079 Uiso 1 1 calc R
C99 C 0.1155(5) 0.3664(7) -0.0006(2) 0.056(3) Uani 1 1 d .
C100 C 0.1726(5) 0.3010(8) 0.0061(2) 0.080(4) Uani 1 1 d .
H10D H 0.1785 0.2695 -0.0114 0.096 Uiso 1 1 calc R
C101 C 0.2218(5) 0.2815(7) 0.0390(2) 0.073(3) Uani 1 1 d .
H10E H 0.2599 0.2371 0.0434 0.088 Uiso 1 1 calc R
C102 C 0.0616(6) 0.3839(8) -0.0339(2) 0.062(3) Uani 1 1 d .
C103 C -0.0117(15) 0.3449(19) 0.0790(8) 0.329(17) Uani 1 1 d .
H10F H -0.0279 0.4034 0.0849 0.493 Uiso 1 1 calc R
H10G H -0.0530 0.3166 0.0611 0.493 Uiso 1 1 calc R
H10H H 0.0292 0.3560 0.0722 0.493 Uiso 1 1 calc R
C104 C 0.0111(8) 0.2873(11) 0.1052(3) 0.187(10) Uani 1 1 d G
C105 C 0.0684(7) 0.3130(8) 0.1351(5) 0.193(13) Uani 1 1 d G
H10I H 0.0902 0.3722 0.1374 0.231 Uiso 1 1 calc R
C106 C 0.0929(5) 0.2503(14) 0.1615(3) 0.212(14) Uani 1 1 d G
H10J H 0.1312 0.2676 0.1815 0.255 Uiso 1 1 calc R
C107 C 0.0603(8) 0.1619(12) 0.1580(4) 0.201(11) Uani 1 1 d G
H10K H 0.0767 0.1199 0.1757 0.241 Uiso 1 1 calc R
C108 C 0.0030(8) 0.1361(7) 0.1282(5) 0.156(8) Uani 1 1 d G
H10L H -0.0189 0.0769 0.1259 0.187 Uiso 1 1 calc R
C109 C -0.0216(5) 0.1988(13) 0.1018(3) 0.131(7) Uani 1 1 d G
H10M H -0.0599 0.1816 0.0818 0.158 Uiso 1 1 calc R
C110 C 0.4785(6) 0.2443(8) 0.1033(3) 0.113(4) Uani 1 1 d .
H11A H 0.4857 0.2939 0.0900 0.169 Uiso 1 1 calc R
H11B H 0.5258 0.2136 0.1152 0.169 Uiso 1 1 calc R
H11C H 0.4595 0.2701 0.1188 0.169 Uiso 1 1 calc R
C111 C 0.4231(4) 0.1747(5) 0.0814(2) 0.067(3) Uani 1 1 d G
C112 C 0.4099(5) 0.1624(5) 0.0481(2) 0.072(3) Uani 1 1 d G
H11D H 0.4369 0.1974 0.0385 0.087 Uiso 1 1 calc R
C113 C 0.3563(5) 0.0979(7) 0.02902(14) 0.093(4) Uani 1 1 d G
H11E H 0.3474 0.0897 0.0067 0.111 Uiso 1 1 calc R
C114 C 0.3158(4) 0.0457(5) 0.0433(3) 0.096(4) Uani 1 1 d G
H11F H 0.2800 0.0025 0.0305 0.115 Uiso 1 1 calc R
C115 C 0.3291(5) 0.0579(6) 0.0766(3) 0.095(4) Uani 1 1 d G
H11G H 0.3020 0.0230 0.0861 0.114 Uiso 1 1 calc R
C116 C 0.3827(5) 0.1224(7) 0.09563(15) 0.081(4) Uani 1 1 d G
H11H H 0.3915 0.1307 0.1179 0.097 Uiso 1 1 calc R
C117 C 0.4932(5) -0.1623(7) 0.1289(3) 0.097(4) Uani 1 1 d G
C118 C 0.4419(6) -0.1636(8) 0.0960(3) 0.101(4) Uani 1 1 d G
H11I H 0.4259 -0.1075 0.0845 0.122 Uiso 1 1 calc R
C119 C 0.4145(5) -0.2486(11) 0.08037(19) 0.120(5) Uani 1 1 d G
H11J H 0.3802 -0.2494 0.0584 0.144 Uiso 1 1 calc R
C120 C 0.4384(7) -0.3325(8) 0.0976(3) 0.140(6) Uani 1 1 d G
H12B H 0.4200 -0.3894 0.0871 0.168 Uiso 1 1 calc R
C121 C 0.4896(7) -0.3312(8) 0.1304(3) 0.152(7) Uani 1 1 d G
H12C H 0.5056 -0.3873 0.1419 0.183 Uiso 1 1 calc R
C122 C 0.5171(5) -0.2462(10) 0.14605(18) 0.125(6) Uani 1 1 d G
H12D H 0.5514 -0.2454 0.1680 0.150 Uiso 1 1 calc R
C123 C 0.5245(8) -0.0711(9) 0.1441(3) 0.131(5) Uani 1 1 d .
H12E H 0.5348 -0.0331 0.1282 0.196 Uiso 1 1 calc R
H12F H 0.5704 -0.0813 0.1631 0.196 Uiso 1 1 calc R
H12G H 0.4887 -0.0395 0.1507 0.196 Uiso 1 1 calc R
C124 C 0.7671(7) 0.4246(6) 0.2359(3) 0.134(6) Uani 1 1 d G
C125 C 0.6969(9) 0.3925(7) 0.2333(3) 0.135(7) Uani 1 1 d G
H12H H 0.6858 0.3889 0.2521 0.162 Uiso 1 1 calc R
C126 C 0.6433(5) 0.3658(7) 0.2026(5) 0.181(10) Uani 1 1 d G
H12I H 0.5963 0.3443 0.2008 0.218 Uiso 1 1 calc R
C127 C 0.6599(10) 0.3712(7) 0.1745(3) 0.159(8) Uani 1 1 d G
H12J H 0.6240 0.3533 0.1540 0.191 Uiso 1 1 calc R
C128 C 0.7301(12) 0.4033(8) 0.1771(4) 0.152(8) Uani 1 1 d G
H12K H 0.7412 0.4069 0.1583 0.182 Uiso 1 1 calc R
C129 C 0.7837(7) 0.4300(7) 0.2078(5) 0.122(6) Uani 1 1 d G
H12L H 0.8306 0.4515 0.2096 0.146 Uiso 1 1 calc R
C130 C 0.8255(13) 0.4523(12) 0.2682(4) 0.240(11) Uani 1 1 d .
H13B H 0.8034 0.4915 0.2798 0.360 Uiso 1 1 calc R
H13C H 0.8647 0.4862 0.2647 0.360 Uiso 1 1 calc R
H13D H 0.8463 0.3971 0.2812 0.360 Uiso 1 1 calc R
B1 B 0.6810(6) 0.2313(7) 0.0516(2) 0.037(3) Uani 1 1 d .
B2 B 0.3848(6) 0.2777(7) 0.2072(3) 0.047(3) Uani 1 1 d .

loop_
_atom_site_aniso_label
_atom_site_aniso_U_11
_atom_site_aniso_U_22
_atom_site_aniso_U_33
_atom_site_aniso_U_23
_atom_site_aniso_U_13
_atom_site_aniso_U_12
O1 0.113(7) 0.139(7) 0.101(6) 0.049(5) 0.092(6) 0.059(6)
O2 0.100(7) 0.123(7) 0.086(6) 0.004(6) 0.069(6) 0.012(5)
O3 0.042(4) 0.104(6) 0.035(4) -0.001(4) 0.008(3) 0.005(4)
O4 0.057(5) 0.103(6) 0.044(4) -0.013(4) -0.004(4) 0.015(4)
O5 0.050(5) 0.153(7) 0.027(4) -0.003(4) -0.003(4) 0.024(5)
O6 0.068(5) 0.094(6) 0.043(4) 0.011(4) 0.003(4) -0.020(4)
O7 0.060(5) 0.118(6) 0.049(5) 0.021(4) -0.011(4) -0.019(4)
O8 0.037(4) 0.122(6) 0.045(4) -0.002(4) 0.004(4) -0.007(4)
O9 0.035(4) 0.168(8) 0.033(4) -0.005(5) 0.000(3) 0.016(4)
O10 0.058(5) 0.112(6) 0.053(5) -0.011(4) -0.009(4) 0.035(5)
O11 0.116(7) 0.110(7) 0.125(7) 0.005(5) 0.105(7) 0.018(6)
O12 0.123(7) 0.122(7) 0.087(6) -0.044(5) 0.082(6) -0.040(5)
C1 0.042(6) 0.055(7) 0.027(5) 0.004(5) 0.016(4) 0.003(5)
C2 0.048(6) 0.038(6) 0.036(6) 0.003(5) 0.016(5) 0.009(5)
C3 0.047(6) 0.065(8) 0.049(6) 0.008(6) 0.026(5) 0.017(5)
C4 0.044(6) 0.071(8) 0.042(6) 0.014(6) 0.028(5) 0.015(5)
C5 0.059(7) 0.076(8) 0.039(6) 0.022(6) 0.028(5) 0.016(6)
C6 0.043(6) 0.053(7) 0.034(6) 0.011(5) 0.019(5) 0.012(5)
C7 0.056(6) 0.064(7) 0.036(6) 0.019(5) 0.020(5) 0.013(5)
C8 0.083(8) 0.096(9) 0.083(8) 0.031(7) 0.058(7) 0.032(7)
C9 0.059(7) 0.074(8) 0.056(6) 0.017(5) 0.036(6) 0.025(6)
C10 0.059(7) 0.079(8) 0.055(6) 0.026(6) 0.035(5) 0.032(6)
C11 0.056(7) 0.073(8) 0.060(7) 0.013(6) 0.042(6) 0.014(6)
C12 0.075(9) 0.099(9) 0.060(8) 0.009(6) 0.022(7) 0.004(7)
C13 0.077(9) 0.105(10) 0.090(10) 0.020(8) 0.068(9) 0.028(7)
C14 0.062(8) 0.087(9) 0.071(8) 0.031(7) 0.054(7) 0.024(6)
C15 0.097(10) 0.084(9) 0.065(8) 0.021(6) 0.059(8) 0.017(7)
C16 0.052(7) 0.098(9) 0.064(8) 0.005(7) 0.033(7) 0.014(6)
C17 0.093(11) 0.073(9) 0.091(10) 0.026(8) 0.072(10) 0.020(8)
C18 0.038(6) 0.045(6) 0.031(5) 0.008(5) 0.018(5) 0.006(5)
C19 0.035(6) 0.051(6) 0.035(6) 0.001(5) 0.016(5) -0.002(5)
C20 0.025(5) 0.078(8) 0.023(5) -0.004(5) 0.004(4) 0.008(5)
C21 0.044(6) 0.073(7) 0.021(5) 0.004(5) 0.016(5) 0.009(5)
C22 0.028(5) 0.057(6) 0.029(5) -0.005(5) 0.007(5) 0.003(5)
C23 0.037(5) 0.055(7) 0.032(6) 0.001(5) 0.013(5) 0.000(5)
C24 0.033(6) 0.057(7) 0.035(6) 0.003(5) -0.001(5) 0.003(5)
C25 0.056(7) 0.088(8) 0.032(6) -0.006(6) 0.011(5) 0.014(6)
C26 0.035(6) 0.095(8) 0.043(6) -0.003(6) 0.014(5) 0.012(5)
C27 0.037(6) 0.069(7) 0.032(6) 0.005(5) 0.006(5) -0.002(5)
C28 0.045(6) 0.098(8) 0.028(6) 0.004(5) 0.013(5) 0.008(6)
C29 0.048(6) 0.092(8) 0.025(5) -0.009(5) 0.017(5) 0.014(5)
C30 0.047(6) 0.087(8) 0.040(6) -0.004(5) 0.003(5) -0.013(6)
C31 0.048(6) 0.064(7) 0.048(6) 0.003(5) 0.013(5) 0.005(5)
C32 0.055(6) 0.072(7) 0.037(6) 0.011(5) 0.013(5) -0.007(5)
C33 0.044(6) 0.063(7) 0.035(5) -0.001(5) 0.014(5) -0.009(5)
C34 0.025(6) 0.066(8) 0.056(8) 0.011(6) 0.008(6) -0.011(5)
C35 0.020(5) 0.057(7) 0.024(5) 0.000(5) -0.002(4) -0.002(5)
C36 0.037(6) 0.057(7) 0.026(5) 0.003(5) 0.008(5) -0.001(5)
C37 0.059(7) 0.049(7) 0.030(5) -0.005(5) 0.021(5) -0.001(5)
C38 0.030(5) 0.056(7) 0.025(5) -0.007(5) 0.004(4) -0.007(5)
C39 0.027(5) 0.065(7) 0.035(6) 0.001(5) 0.009(5) 0.009(5)
C40 0.030(5) 0.071(7) 0.028(5) 0.003(5) 0.010(4) 0.007(5)
C41 0.042(6) 0.054(7) 0.051(6) -0.006(5) 0.016(5) 0.005(5)
C42 0.045(6) 0.064(7) 0.040(6) -0.014(5) 0.001(5) -0.004(5)
C43 0.057(7) 0.079(8) 0.043(6) 0.000(5) 0.004(5) 0.021(6)
C44 0.034(5) 0.077(7) 0.039(6) -0.009(5) 0.004(5) 0.010(5)
C45 0.040(6) 0.065(7) 0.035(6) 0.009(5) 0.017(5) 0.011(5)
C46 0.039(6) 0.074(7) 0.032(6) 0.004(5) 0.013(5) 0.004(5)
C47 0.047(6) 0.076(7) 0.027(5) 0.014(5) 0.004(5) -0.005(5)
C48 0.036(6) 0.061(7) 0.046(7) -0.004(5) 0.014(5) 0.002(5)
C49 0.048(7) 0.130(10) 0.041(7) 0.008(7) 0.015(6) 0.007(6)
C50 0.044(7) 0.150(11) 0.027(6) 0.029(6) 0.011(5) 0.016(7)
C51 0.030(6) 0.080(8) 0.054(8) -0.017(6) 0.008(6) -0.005(6)
C52 0.033(6) 0.064(7) 0.032(6) 0.003(5) 0.014(5) 0.002(5)
C53 0.039(6) 0.054(7) 0.035(6) -0.003(5) 0.013(5) 0.005(5)
C54 0.031(5) 0.067(7) 0.036(6) 0.005(5) 0.011(5) 0.013(5)
C55 0.037(6) 0.065(7) 0.023(5) -0.004(5) -0.003(4) 0.006(5)
C56 0.043(6) 0.047(6) 0.033(6) -0.002(5) 0.016(5) 0.004(5)
C57 0.037(6) 0.056(7) 0.028(5) 0.001(5) 0.018(5) 0.011(5)
C58 0.050(6) 0.080(8) 0.060(7) -0.005(6) 0.021(5) 0.010(6)
C59 0.049(6) 0.077(7) 0.040(6) -0.013(5) 0.003(5) 0.021(5)
C60 0.047(6) 0.073(7) 0.052(6) 0.001(5) 0.018(5) 0.018(5)
C61 0.051(6) 0.081(8) 0.059(7) -0.027(6) 0.008(5) -0.011(6)
C62 0.031(6) 0.061(7) 0.037(6) -0.008(5) 0.008(5) -0.001(5)
C63 0.050(7) 0.088(8) 0.037(6) 0.008(5) 0.015(5) 0.007(6)
C64 0.042(6) 0.100(9) 0.029(6) -0.005(6) 0.006(5) 0.007(6)
C65 0.039(6) 0.063(7) 0.034(6) -0.005(5) 0.000(5) -0.010(5)
C66 0.070(8) 0.068(7) 0.039(6) -0.002(5) 0.009(6) -0.011(6)
C67 0.036(6) 0.087(8) 0.042(6) -0.007(6) 0.012(5) -0.015(5)
C68 0.061(8) 0.067(8) 0.027(6) 0.001(5) 0.003(6) -0.002(6)
C69 0.037(6) 0.052(7) 0.033(6) 0.005(5) 0.009(5) 0.004(5)
C70 0.052(6) 0.041(7) 0.051(6) 0.004(5) 0.027(5) 0.002(5)
C71 0.066(7) 0.057(8) 0.055(7) 0.002(6) 0.037(6) 0.003(6)
C72 0.063(7) 0.057(8) 0.064(7) -0.011(6) 0.041(6) -0.008(6)
C73 0.052(7) 0.065(8) 0.045(6) 0.003(6) 0.030(5) 0.007(6)
C74 0.044(6) 0.059(7) 0.032(6) 0.003(5) 0.019(5) -0.003(5)
C75 0.047(6) 0.077(8) 0.058(7) 0.009(6) 0.026(5) 0.017(5)
C76 0.083(8) 0.070(8) 0.064(7) 0.012(6) 0.047(6) 0.016(6)
C77 0.149(11) 0.058(8) 0.082(8) 0.016(6) 0.089(8) -0.002(7)
C78 0.074(8) 0.083(8) 0.089(8) -0.012(6) 0.057(7) 0.001(7)
C79 0.090(9) 0.063(8) 0.059(8) 0.001(6) 0.051(8) -0.005(7)
C80 0.073(8) 0.086(9) 0.077(8) -0.014(7) 0.056(7) -0.012(6)
C81 0.101(10) 0.087(9) 0.074(8) -0.014(7) 0.066(8) -0.014(8)
C82 0.095(10) 0.067(8) 0.073(9) -0.004(7) 0.057(8) -0.001(7)
C83 0.062(7) 0.097(9) 0.068(8) 0.004(7) 0.044(7) -0.002(6)
C84 0.079(9) 0.089(9) 0.075(8) -0.013(6) 0.062(8) -0.003(7)
C85 0.108(12) 0.087(10) 0.101(11) -0.013(8) 0.086(11) -0.008(9)
C86 0.024(5) 0.067(7) 0.026(5) 0.004(5) 0.006(4) 0.011(5)
C87 0.034(5) 0.074(7) 0.027(6) -0.006(5) 0.013(5) -0.004(5)
C88 0.049(6) 0.068(7) 0.034(6) 0.007(5) 0.023(5) 0.014(5)
C89 0.039(6) 0.073(8) 0.030(6) -0.004(5) 0.007(5) 0.001(5)
C90 0.041(6) 0.050(7) 0.040(6) -0.004(5) 0.025(5) 0.004(5)
C91 0.035(6) 0.068(7) 0.032(6) 0.003(5) 0.010(5) 0.009(5)
C92 0.068(7) 0.066(7) 0.062(7) 0.003(6) 0.033(6) -0.011(6)
C93 0.050(6) 0.099(8) 0.044(6) -0.005(6) 0.014(5) -0.023(6)
C94 0.079(8) 0.083(8) 0.049(6) 0.016(6) 0.029(6) 0.003(6)
C95 0.071(7) 0.063(7) 0.046(6) 0.012(5) 0.020(6) -0.002(6)
C96 0.055(7) 0.101(9) 0.019(5) 0.000(6) 0.005(5) 0.024(6)
C97 0.067(7) 0.082(8) 0.040(6) 0.002(6) 0.017(6) 0.037(6)
C98 0.075(8) 0.087(8) 0.029(6) -0.003(6) 0.013(6) 0.031(6)
C99 0.036(6) 0.096(8) 0.030(6) 0.004(6) 0.006(5) 0.018(6)
C100 0.051(7) 0.139(11) 0.042(7) -0.002(7) 0.010(6) 0.030(7)
C101 0.058(7) 0.112(9) 0.042(6) 0.014(7) 0.011(6) 0.039(6)
C102 0.048(7) 0.097(9) 0.034(7) -0.003(6) 0.007(6) 0.010(6)
C103 0.26(3) 0.32(4) 0.51(5) 0.10(3) 0.26(3) 0.03(3)
C104 0.14(2) 0.22(3) 0.27(4) 0.06(2) 0.16(3) 0.069(18)
C105 0.042(10) 0.29(3) 0.23(3) -0.17(2) 0.041(12) -0.054(14)
C106 0.059(12) 0.39(4) 0.156(18) -0.15(2) 0.004(11) 0.008(18)
C107 0.058(11) 0.33(3) 0.23(2) -0.18(2) 0.070(13) -0.048(13)
C108 0.16(2) 0.123(14) 0.23(2) -0.055(16) 0.121(19) -0.010(13)
C109 0.087(11) 0.163(18) 0.169(18) -0.061(16) 0.077(12) -0.044(13)
C110 0.094(10) 0.123(11) 0.105(10) -0.045(8) 0.022(8) -0.023(8)
C111 0.058(7) 0.072(8) 0.069(8) -0.002(7) 0.024(7) 0.018(6)
C112 0.088(9) 0.087(9) 0.044(7) 0.009(6) 0.029(7) 0.022(7)
C113 0.124(12) 0.085(10) 0.068(8) -0.012(8) 0.036(9) 0.049(9)
C114 0.062(8) 0.096(10) 0.117(12) -0.038(9) 0.022(9) -0.017(7)
C115 0.084(10) 0.103(11) 0.121(12) 0.008(9) 0.063(10) -0.001(8)
C116 0.076(9) 0.110(11) 0.068(8) -0.004(8) 0.040(8) 0.001(7)
C117 0.080(10) 0.152(16) 0.078(10) -0.013(10) 0.053(8) -0.014(9)
C118 0.101(11) 0.118(13) 0.091(11) -0.007(9) 0.044(9) -0.015(9)
C119 0.129(13) 0.115(13) 0.110(11) 0.003(12) 0.040(10) -0.018(12)
C120 0.155(16) 0.121(15) 0.153(17) -0.012(12) 0.071(14) -0.047(12)
C121 0.169(17) 0.168(18) 0.096(13) 0.010(12) 0.027(12) -0.051(13)
C122 0.128(13) 0.119(13) 0.125(12) 0.063(12) 0.046(10) 0.049(11)
C123 0.161(14) 0.122(12) 0.138(12) -0.040(10) 0.090(11) -0.051(10)
C124 0.16(2) 0.060(10) 0.176(19) 0.015(11) 0.063(15) 0.011(11)
C125 0.087(11) 0.125(13) 0.24(2) 0.093(13) 0.114(14) 0.042(11)
C126 0.065(11) 0.123(14) 0.31(3) 0.106(18) 0.028(16) 0.003(10)
C127 0.18(2) 0.096(13) 0.24(2) 0.056(12) 0.124(17) 0.031(13)
C128 0.23(2) 0.115(15) 0.17(2) 0.023(13) 0.142(19) 0.041(16)
C129 0.122(14) 0.110(12) 0.180(17) 0.033(14) 0.110(16) 0.016(10)
C130 0.34(3) 0.155(17) 0.187(19) -0.016(15) 0.06(2) -0.061(19)
B1 0.045(7) 0.034(7) 0.028(6) -0.004(5) 0.010(5) -0.003(5)
B2 0.053(8) 0.052(8) 0.044(7) -0.004(6) 0.028(6) 0.003(6)

loop_
_atom_type_symbol
_atom_type_description
_atom_type_scat_dispersion_real
_atom_type_scat_dispersion_imag
_atom_type_scat_source
C C 0.0033 0.0016 'International Tables Vol C Tables 4.2.6.8 and 6.1.1.4'
H H 0.0000 0.0000 'International Tables Vol C Tables 4.2.6.8 and 6.1.1.4'
B B 0.0013 0.0007 'International Tables Vol C Tables 4.2.6.8 and 6.1.1.4'
O O 0.0106 0.0060 'International Tables Vol C Tables 4.2.6.8 and 6.1.1.4'

loop_
_geom_angle_atom_site_label_1
_geom_angle_atom_site_label_2
_geom_angle_atom_site_label_3
_geom_angle
C6 C1 C2 118.7(8)
C6 C1 B1 119.8(8)
C2 C1 B1 121.5(8)
C3 C2 C1 120.2(8)
C3 C2 C10 119.0(8)
C1 C2 C10 120.8(8)
C4 C3 C2 119.0(9)
C4 C3 C9 122.0(9)
C2 C3 C9 119.0(9)
C5 C4 C3 122.7(9)
C5 C4 C11 118.4(9)
C3 C4 C11 118.8(9)
C4 C5 C6 119.0(9)
C4 C5 C8 122.0(9)
C6 C5 C8 119.0(9)
C1 C6 C5 120.3(8)
C1 C6 C7 122.4(8)
C5 C6 C7 117.1(8)
C12 C11 C16 118.8(10)
C12 C11 C4 121.5(10)
C16 C11 C4 119.7(9)
C11 C12 C13 121.0(10)
C12 C13 C14 120.1(11)
C15 C14 C13 118.1(10)
C15 C14 C17 122.1(12)
C13 C14 C17 119.4(11)
C14 C15 C16 122.9(10)
C15 C16 C11 118.9(10)
O1 C17 O2 126.9(12)
O1 C17 C14 116.4(12)
O2 C17 C14 116.6(12)
C23 C18 C19 117.1(7)
C23 C18 B1 121.3(8)
C19 C18 B1 121.2(8)
C20 C19 C18 121.2(8)
C20 C19 C31 119.4(8)
C18 C19 C31 119.4(7)
C21 C20 C19 119.4(8)
C21 C20 C30 122.2(8)
C19 C20 C30 118.4(9)
C22 C21 C20 120.9(8)
C22 C21 C24 120.9(9)
C20 C21 C24 118.1(8)
C21 C22 C23 120.2(8)
C21 C22 C32 121.1(8)
C23 C22 C32 118.8(8)
C22 C23 C18 120.7(8)
C22 C23 C33 118.0(8)
C18 C23 C33 121.1(7)
C25 C24 C29 118.6(8)
C25 C24 C21 118.4(8)
C29 C24 C21 123.0(8)
C26 C25 C24 121.1(9)
C25 C26 C27 119.6(9)
C28 C27 C26 119.4(8)
C28 C27 C34 120.1(9)
C26 C27 C34 120.5(9)
C27 C28 C29 121.3(9)
C28 C29 C24 119.8(8)
O3 C34 O4 123.0(9)
O3 C34 C27 120.1(9)
O4 C34 C27 116.9(10)
C40 C35 C36 118.9(8)
C40 C35 B1 121.6(7)
C36 C35 B1 119.4(8)
C37 C36 C35 119.0(8)
C37 C36 C41 119.3(8)
C35 C36 C41 121.8(8)
C38 C37 C36 121.3(8)
C38 C37 C42 119.7(8)
C36 C37 C42 119.0(8)
C39 C38 C37 119.0(8)
C39 C38 C45 123.2(8)
C37 C38 C45 117.8(7)
C38 C39 C40 120.2(8)
C38 C39 C43 120.1(8)
C40 C39 C43 119.7(8)
C35 C40 C39 120.9(8)
C35 C40 C44 120.9(7)
C39 C40 C44 118.1(8)
C50 C45 C46 120.3(8)
C50 C45 C38 123.6(8)
C46 C45 C38 116.0(8)
C45 C46 C47 119.1(8)
C48 C47 C46 120.1(8)
C47 C48 C49 119.9(9)
C47 C48 C51 117.7(9)
C49 C48 C51 122.4(9)
C48 C49 C50 120.2(9)
C45 C50 C49 120.3(9)
O5 C51 O6 124.9(10)
O5 C51 C48 117.4(10)
O6 C51 C48 117.7(9)
C57 C52 C53 118.5(8)
C57 C52 B2 118.4(8)
C53 C52 B2 122.6(8)
C52 C53 C54 120.5(8)
C52 C53 C59 120.7(8)
C54 C53 C59 118.7(8)
C55 C54 C53 119.0(8)
C55 C54 C60 120.9(8)
C53 C54 C60 120.0(8)
C56 C55 C54 120.6(8)
C56 C55 C62 119.6(8)
C54 C55 C62 119.8(8)
C55 C56 C57 117.9(8)
C55 C56 C61 119.9(8)
C57 C56 C61 122.2(8)
C52 C57 C56 122.4(8)
C52 C57 C58 121.1(8)
C56 C57 C58 116.1(8)
C63 C62 C67 117.7(8)
C63 C62 C55 124.9(9)
C67 C62 C55 117.4(8)
C64 C63 C62 122.6(9)
C65 C64 C63 119.5(9)
C66 C65 C64 118.5(9)
C66 C65 C68 122.8(10)
C64 C65 C68 118.7(10)
C65 C66 C67 123.5(9)
C66 C67 C62 118.1(9)
O8 C68 O7 123.8(9)
O8 C68 C65 122.4(10)
O7 C68 C65 113.6(10)
C70 C69 C74 116.6(8)
C70 C69 B2 123.2(8)
C74 C69 B2 120.1(8)
C71 C70 C69 121.6(9)
C71 C70 C76 118.3(9)
C69 C70 C76 120.0(8)
C72 C71 C70 119.6(9)
C72 C71 C77 120.8(9)
C70 C71 C77 119.7(9)
C71 C72 C73 121.3(9)
C71 C72 C79 118.7(10)
C73 C72 C79 120.1(9)
C74 C73 C72 118.3(9)
C74 C73 C78 122.6(9)
C72 C73 C78 119.0(9)
C73 C74 C69 122.6(8)
C73 C74 C75 118.0(9)
C69 C74 C75 119.4(8)
C80 C79 C84 118.5(10)
C80 C79 C72 119.2(11)
C84 C79 C72 122.1(10)
C79 C80 C81 121.9(11)
C82 C81 C80 118.4(11)
C83 C82 C81 120.3(11)
C83 C82 C85 121.5(13)
C81 C82 C85 118.2(12)
C82 C83 C84 121.0(11)
C79 C84 C83 119.8(10)
O11 C85 O12 121.8(12)
O11 C85 C82 119.0(13)
O12 C85 C82 119.2(13)
C91 C86 C87 118.6(7)
C91 C86 B2 120.3(8)
C87 C86 B2 120.6(8)
C88 C87 C86 120.8(8)
C88 C87 C95 118.3(9)
C86 C87 C95 120.7(7)
C87 C88 C89 118.8(9)
C87 C88 C94 120.5(9)
C89 C88 C94 120.7(8)
C90 C89 C88 121.3(8)
C90 C89 C96 122.1(8)
C88 C89 C96 116.7(9)
C89 C90 C91 119.0(8)
C89 C90 C93 118.8(8)
C91 C90 C93 122.1(9)
C86 C91 C90 121.2(9)
C86 C91 C92 120.4(8)
C90 C91 C92 118.3(8)
C97 C96 C101 119.1(8)
C97 C96 C89 120.0(9)
C101 C96 C89 120.6(9)
C96 C97 C98 122.0(9)
C97 C98 C99 119.9(9)
C100 C99 C98 119.0(8)
C100 C99 C102 121.8(10)
C98 C99 C102 119.1(9)
C99 C100 C101 120.6(9)
C96 C101 C100 119.4(9)
O10 C102 O9 122.5(9)
O10 C102 C99 121.1(10)
O9 C102 C99 116.5(10)
C103 C104 C105 121.3(16)
C103 C104 C109 118.7(16)
C105 C104 C109 120.0
C106 C105 C104 120.0
C105 C106 C107 120.0
C106 C107 C108 120.0
C109 C108 C107 120.0
C108 C109 C104 120.0
C112 C111 C116 120.0
C112 C111 C110 123.2(9)
C116 C111 C110 116.7(9)
C113 C112 C111 120.0
C112 C113 C114 120.0
C113 C114 C115 120.0
C116 C115 C114 120.0
C115 C116 C111 120.0
C118 C117 C122 120.0
C118 C117 C123 118.5(11)
C122 C117 C123 121.4(11)
C117 C118 C119 120.0
C120 C119 C118 120.0
C119 C120 C121 120.0
C122 C121 C120 120.0
C121 C122 C117 120.0
C125 C124 C129 120.0
C125 C124 C130 121.3(16)
C129 C124 C130 118.7(16)
C126 C125 C124 120.0
C125 C126 C127 120.0
C128 C127 C126 120.0
C127 C128 C129 120.0
C128 C129 C124 120.0
C18 B1 C35 125.5(8)
C18 B1 C1 117.8(7)
C35 B1 C1 116.7(7)
C69 B2 C86 119.4(8)
C69 B2 C52 117.5(8)
C86 B2 C52 123.1(8)

loop_
_geom_bond_atom_site_label_1
_geom_bond_atom_site_label_2
_geom_bond_distance
O1 C17 1.235(13)
O2 C17 1.283(13)
O3 C34 1.258(10)
O4 C34 1.270(10)
O5 C51 1.237(10)
O6 C51 1.268(11)
O7 C68 1.281(10)
O8 C68 1.223(11)
O9 C102 1.294(10)
O10 C102 1.224(11)
O11 C85 1.263(14)
O12 C85 1.275(13)
C1 C6 1.408(10)
C1 C2 1.416(11)
C1 B1 1.624(13)
C2 C3 1.410(11)
C2 C10 1.533(10)
C3 C4 1.381(11)
C3 C9 1.516(11)
C4 C5 1.366(11)
C4 C11 1.534(12)
C5 C6 1.419(11)
C5 C8 1.511(11)
C6 C7 1.493(10)
C11 C12 1.379(13)
C11 C16 1.400(12)
C12 C13 1.394(13)
C13 C14 1.400(13)
C14 C15 1.355(13)
C14 C17 1.487(14)
C15 C16 1.391(12)
C18 C23 1.417(10)
C18 C19 1.420(10)
C18 B1 1.579(11)
C19 C20 1.400(10)
C19 C31 1.512(10)
C20 C21 1.385(11)
C20 C30 1.528(11)
C21 C22 1.381(11)
C21 C24 1.507(10)
C22 C23 1.398(10)
C22 C32 1.523(11)
C23 C33 1.524(10)
C24 C25 1.391(11)
C24 C29 1.392(10)
C25 C26 1.368(10)
C26 C27 1.392(11)
C27 C28 1.370(11)
C27 C34 1.491(11)
C28 C29 1.372(10)
C35 C40 1.394(10)
C35 C36 1.422(10)
C35 B1 1.579(11)
C36 C37 1.411(11)
C36 C41 1.493(10)
C37 C38 1.408(11)
C37 C42 1.529(10)
C38 C39 1.383(10)
C38 C45 1.498(10)
C39 C40 1.420(10)
C39 C43 1.521(11)
C40 C44 1.532(10)
C45 C50 1.355(11)
C45 C46 1.392(10)
C46 C47 1.407(10)
C47 C48 1.370(11)
C48 C49 1.376(11)
C48 C51 1.505(12)
C49 C50 1.397(11)
C52 C57 1.392(10)
C52 C53 1.409(11)
C52 B2 1.614(13)
C53 C54 1.417(10)
C53 C59 1.500(10)
C54 C55 1.410(10)
C54 C60 1.498(10)
C55 C56 1.407(11)
C55 C62 1.482(10)
C56 C57 1.413(10)
C56 C61 1.527(10)
C57 C58 1.511(10)
C62 C63 1.390(11)
C62 C67 1.407(11)
C63 C64 1.388(11)
C64 C65 1.382(11)
C65 C66 1.357(12)
C65 C68 1.468(12)
C66 C67 1.404(11)
C69 C70 1.420(11)
C69 C74 1.431(11)
C69 B2 1.548(13)
C70 C71 1.401(12)
C70 C76 1.510(11)
C71 C72 1.390(12)
C71 C77 1.543(11)
C72 C73 1.418(12)
C72 C79 1.515(13)
C73 C74 1.389(11)
C73 C78 1.502(11)
C74 C75 1.521(10)
C79 C80 1.372(12)
C79 C84 1.379(13)
C80 C81 1.393(12)
C81 C82 1.377(14)
C82 C83 1.357(12)
C82 C85 1.482(15)
C83 C84 1.391(12)
C86 C91 1.402(11)
C86 C87 1.426(11)
C86 B2 1.560(12)
C87 C88 1.400(10)
C87 C95 1.511(11)
C88 C89 1.418(11)
C88 C94 1.518(11)
C89 C90 1.395(11)
C89 C96 1.511(11)
C90 C91 1.407(10)
C90 C93 1.508(11)
C91 C92 1.506(11)
C96 C97 1.368(11)
C96 C101 1.389(11)
C97 C98 1.375(10)
C98 C99 1.390(11)
C99 C100 1.382(12)
C99 C102 1.445(11)
C100 C101 1.409(11)
C103 C104 1.34(2)
C104 C105 1.3900
C104 C109 1.3900
C105 C106 1.3900
C106 C107 1.3900
C107 C108 1.3900
C108 C109 1.3900
C110 C111 1.498(11)
C111 C112 1.3900
C111 C116 1.3900
C112 C113 1.3900
C113 C114 1.3900
C114 C115 1.3900
C115 C116 1.3900
C117 C118 1.3900
C117 C122 1.3900
C117 C123 1.477(12)
C118 C119 1.3900
C119 C120 1.3900
C120 C121 1.3900
C121 C122 1.3900
C124 C125 1.3900
C124 C129 1.3900
C124 C130 1.475(16)
C125 C126 1.3900
C126 C127 1.3900
C127 C128 1.3900
C128 C129 1.3900

loop_
_geom_torsion_atom_site_label_1
_geom_torsion_atom_site_label_2
_geom_torsion_atom_site_label_3
_geom_torsion_atom_site_label_4
_geom_torsion
C6 C1 C2 C3 -3.5(12)
B1 C1 C2 C3 173.7(8)
C6 C1 C2 C10 179.7(7)
B1 C1 C2 C10 -3.0(12)
C1 C2 C3 C4 2.2(13)
C10 C2 C3 C4 179.0(8)
C1 C2 C3 C9 -176.8(8)
C10 C2 C3 C9 0.0(12)
C2 C3 C4 C5 1.5(14)
C9 C3 C4 C5 -179.5(9)
C2 C3 C4 C11 -175.7(8)
C9 C3 C4 C11 3.3(13)
C3 C4 C5 C6 -3.7(14)
C11 C4 C5 C6 173.5(8)
C3 C4 C5 C8 173.8(9)
C11 C4 C5 C8 -9.0(14)
C2 C1 C6 C5 1.3(12)
B1 C1 C6 C5 -176.0(8)
C2 C1 C6 C7 -174.4(7)
B1 C1 C6 C7 8.3(12)
C4 C5 C6 C1 2.3(13)
C8 C5 C6 C1 -175.3(8)
C4 C5 C6 C7 178.2(8)
C8 C5 C6 C7 0.6(12)
C5 C4 C11 C12 110.9(11)
C3 C4 C11 C12 -71.8(13)
C5 C4 C11 C16 -68.5(13)
C3 C4 C11 C16 108.9(10)
C16 C11 C12 C13 -1.4(16)
C4 C11 C12 C13 179.3(9)
C11 C12 C13 C14 -0.6(17)
C12 C13 C14 C15 3.6(16)
C12 C13 C14 C17 176.1(10)
C13 C14 C15 C16 -4.8(16)
C17 C14 C15 C16 -177.1(10)
C14 C15 C16 C11 2.9(16)
C12 C11 C16 C15 0.3(15)
C4 C11 C16 C15 179.7(9)
C15 C14 C17 O1 -179.5(11)
C13 C14 C17 O1 8.2(16)
C15 C14 C17 O2 -2.2(17)
C13 C14 C17 O2 -174.4(10)
C23 C18 C19 C20 6.9(12)
B1 C18 C19 C20 -166.3(8)
C23 C18 C19 C31 -172.1(7)
B1 C18 C19 C31 14.7(12)
C18 C19 C20 C21 -3.2(13)
C31 C19 C20 C21 175.8(8)
C18 C19 C20 C30 178.0(8)
C31 C19 C20 C30 -3.0(12)
C19 C20 C21 C22 -2.8(13)
C30 C20 C21 C22 176.0(8)
C19 C20 C21 C24 175.5(8)
C30 C20 C21 C24 -5.7(13)
C20 C21 C22 C23 4.7(13)
C24 C21 C22 C23 -173.5(8)
C20 C21 C22 C32 -175.3(8)
C24 C21 C22 C32 6.5(13)
C21 C22 C23 C18 -0.7(12)
C32 C22 C23 C18 179.3(8)
C21 C22 C23 C33 174.2(8)
C32 C22 C23 C33 -5.7(11)
C19 C18 C23 C22 -5.0(12)
B1 C18 C23 C22 168.2(8)
C19 C18 C23 C33 -179.8(7)
B1 C18 C23 C33 -6.6(12)
C22 C21 C24 C25 96.7(10)
C20 C21 C24 C25 -81.6(11)
C22 C21 C24 C29 -84.5(11)
C20 C21 C24 C29 97.2(11)
C29 C24 C25 C26 -3.2(14)
C21 C24 C25 C26 175.6(9)
C24 C25 C26 C27 -0.2(15)
C25 C26 C27 C28 3.4(14)
C25 C26 C27 C34 -177.1(8)
C26 C27 C28 C29 -3.2(14)
C34 C27 C28 C29 177.2(8)
C27 C28 C29 C24 -0.3(14)
C25 C24 C29 C28 3.4(14)
C21 C24 C29 C28 -175.3(9)
C28 C27 C34 O3 3.4(14)
C26 C27 C34 O3 -176.2(9)
C28 C27 C34 O4 -174.7(9)
C26 C27 C34 O4 5.7(13)
C40 C35 C36 C37 6.7(12)
B1 C35 C36 C37 -170.2(8)
C40 C35 C36 C41 -172.1(8)
B1 C35 C36 C41 11.0(12)
C35 C36 C37 C38 0.5(13)
C41 C36 C37 C38 179.4(8)
C35 C36 C37 C42 -179.0(7)
C41 C36 C37 C42 -0.1(12)
C36 C37 C38 C39 -7.0(13)
C42 C37 C38 C39 172.5(8)
C36 C37 C38 C45 172.6(8)
C42 C37 C38 C45 -7.9(12)
C37 C38 C39 C40 6.3(13)
C45 C38 C39 C40 -173.3(8)
C37 C38 C39 C43 -174.7(8)
C45 C38 C39 C43 5.8(13)
C36 C35 C40 C39 -7.5(13)
B1 C35 C40 C39 169.3(8)
C36 C35 C40 C44 176.3(7)
B1 C35 C40 C44 -6.8(13)
C38 C39 C40 C35 1.0(13)
C43 C39 C40 C35 -178.1(8)
C38 C39 C40 C44 177.2(8)
C43 C39 C40 C44 -1.8(12)
C39 C38 C45 C50 -76.2(13)
C37 C38 C45 C50 104.2(11)
C39 C38 C45 C46 106.1(10)
C37 C38 C45 C46 -73.5(11)
C50 C45 C46 C47 1.0(14)
C38 C45 C46 C47 178.8(8)
C45 C46 C47 C48 -2.2(13)
C46 C47 C48 C49 2.4(14)
C46 C47 C48 C51 -178.1(8)
C47 C48 C49 C50 -1.4(15)
C51 C48 C49 C50 179.1(9)
C46 C45 C50 C49 -0.1(16)
C38 C45 C50 C49 -177.7(9)
C48 C49 C50 C45 0.3(16)
C47 C48 C51 O5 172.1(9)
C49 C48 C51 O5 -8.5(15)
C47 C48 C51 O6 -7.2(14)
C49 C48 C51 O6 172.3(9)
C57 C52 C53 C54 4.3(13)
B2 C52 C53 C54 -167.2(8)
C57 C52 C53 C59 -173.1(8)
B2 C52 C53 C59 15.3(13)
C52 C53 C54 C55 3.6(13)
C59 C53 C54 C55 -178.9(8)
C52 C53 C54 C60 -178.8(8)
C59 C53 C54 C60 -1.3(12)
C53 C54 C55 C56 -11.4(13)
C60 C54 C55 C56 171.0(8)
C53 C54 C55 C62 169.4(8)
C60 C54 C55 C62 -8.2(13)
C54 C55 C56 C57 10.9(13)
C62 C55 C56 C57 -169.9(8)
C54 C55 C56 C61 -171.8(8)
C62 C55 C56 C61 7.4(13)
C53 C52 C57 C56 -4.8(13)
B2 C52 C57 C56 167.1(8)
C53 C52 C57 C58 167.6(8)
B2 C52 C57 C58 -20.5(12)
C55 C56 C57 C52 -2.7(13)
C61 C56 C57 C52 -180.0(8)
C55 C56 C57 C58 -175.5(8)
C61 C56 C57 C58 7.2(12)
C56 C55 C62 C63 -106.8(11)
C54 C55 C62 C63 72.4(12)
C56 C55 C62 C67 71.0(11)
C54 C55 C62 C67 -109.8(10)
C67 C62 C63 C64 0.3(14)
C55 C62 C63 C64 178.1(8)
C62 C63 C64 C65 -0.9(14)
C63 C64 C65 C66 1.1(14)
C63 C64 C65 C68 -178.1(8)
C64 C65 C66 C67 -0.7(15)
C68 C65 C66 C67 178.5(9)
C65 C66 C67 C62 0.1(14)
C63 C62 C67 C66 0.1(13)
C55 C62 C67 C66 -177.8(8)
C66 C65 C68 O8 -169.1(10)
C64 C65 C68 O8 10.1(15)
C66 C65 C68 O7 6.2(14)
C64 C65 C68 O7 -174.6(9)
C74 C69 C70 C71 -1.3(12)
B2 C69 C70 C71 176.1(9)
C74 C69 C70 C76 176.7(8)
B2 C69 C70 C76 -6.0(13)
C69 C70 C71 C72 -1.4(14)
C76 C70 C71 C72 -179.4(8)
C69 C70 C71 C77 178.1(8)
C76 C70 C71 C77 0.1(13)
C70 C71 C72 C73 2.7(15)
C77 C71 C72 C73 -176.9(8)
C70 C71 C72 C79 -177.0(9)
C77 C71 C72 C79 3.5(14)
C71 C72 C73 C74 -1.2(14)
C79 C72 C73 C74 178.5(9)
C71 C72 C73 C78 -177.9(9)
C79 C72 C73 C78 1.7(14)
C72 C73 C74 C69 -1.7(13)
C78 C73 C74 C69 175.0(8)
C72 C73 C74 C75 179.9(8)
C78 C73 C74 C75 -3.4(13)
C70 C69 C74 C73 2.8(12)
B2 C69 C74 C73 -174.6(8)
C70 C69 C74 C75 -178.8(7)
B2 C69 C74 C75 3.8(12)
C71 C72 C79 C80 68.7(13)
C73 C72 C79 C80 -111.0(11)
C71 C72 C79 C84 -116.8(12)
C73 C72 C79 C84 63.5(13)
C84 C79 C80 C81 1.2(16)
C72 C79 C80 C81 175.9(10)
C79 C80 C81 C82 -1.6(16)
C80 C81 C82 C83 1.5(16)
C80 C81 C82 C85 -177.5(10)
C81 C82 C83 C84 -1.0(16)
C85 C82 C83 C84 178.0(10)
C80 C79 C84 C83 -0.7(16)
C72 C79 C84 C83 -175.2(9)
C82 C83 C84 C79 0.6(16)
C83 C82 C85 O11 -5.0(18)
C81 C82 C85 O11 174.0(11)
C83 C82 C85 O12 175.5(11)
C81 C82 C85 O12 -5.5(17)
C91 C86 C87 C88 6.0(13)
B2 C86 C87 C88 -165.5(8)
C91 C86 C87 C95 -179.2(8)
B2 C86 C87 C95 9.3(12)
C86 C87 C88 C89 -1.4(13)
C95 C87 C88 C89 -176.3(8)
C86 C87 C88 C94 176.9(8)
C95 C87 C88 C94 2.0(12)
C87 C88 C89 C90 -3.3(13)
C94 C88 C89 C90 178.4(8)
C87 C88 C89 C96 175.2(8)
C94 C88 C89 C96 -3.0(12)
C88 C89 C90 C91 3.2(13)
C96 C89 C90 C91 -175.2(8)
C88 C89 C90 C93 -177.3(8)
C96 C89 C90 C93 4.2(13)
C87 C86 C91 C90 -6.1(12)
B2 C86 C91 C90 165.3(8)
C87 C86 C91 C92 172.6(8)
B2 C86 C91 C92 -15.9(12)
C89 C90 C91 C86 1.6(13)
C93 C90 C91 C86 -177.8(8)
C89 C90 C91 C92 -177.1(8)
C93 C90 C91 C92 3.4(12)
C90 C89 C96 C97 91.3(12)
C88 C89 C96 C97 -87.2(12)
C90 C89 C96 C101 -82.6(12)
C88 C89 C96 C101 98.8(11)
C101 C96 C97 C98 -3.3(16)
C89 C96 C97 C98 -177.3(9)
C96 C97 C98 C99 2.1(16)
C97 C98 C99 C100 0.0(15)
C97 C98 C99 C102 175.6(9)
C98 C99 C100 C101 -0.8(16)
C102 C99 C100 C101 -176.3(10)
C97 C96 C101 C100 2.4(16)
C89 C96 C101 C100 176.4(10)
C99 C100 C101 C96 -0.4(16)
C100 C99 C102 O10 171.0(11)
C98 C99 C102 O10 -4.5(16)
C100 C99 C102 O9 -7.7(15)
C98 C99 C102 O9 176.8(9)
C103 C104 C105 C106 -177.6(18)
C109 C104 C105 C106 0.0
C104 C105 C106 C107 0.0
C105 C106 C107 C108 0.0
C106 C107 C108 C109 0.0
C107 C108 C109 C104 0.0
C103 C104 C109 C108 177.6(17)
C105 C104 C109 C108 0.0
C116 C111 C112 C113 0.0
C110 C111 C112 C113 -178.5(8)
C111 C112 C113 C114 0.0
C112 C113 C114 C115 0.0
C113 C114 C115 C116 0.0
C114 C115 C116 C111 0.0
C112 C111 C116 C115 0.0
C110 C111 C116 C115 178.6(7)
C122 C117 C118 C119 0.0
C123 C117 C118 C119 176.4(9)
C117 C118 C119 C120 0.0
C118 C119 C120 C121 0.0
C119 C120 C121 C122 0.0
C120 C121 C122 C117 0.0
C118 C117 C122 C121 0.0
C123 C117 C122 C121 -176.3(9)
C129 C124 C125 C126 0.0
C130 C124 C125 C126 -179.2(12)
C124 C125 C126 C127 0.0
C125 C126 C127 C128 0.0
C126 C127 C128 C129 0.0
C127 C128 C129 C124 0.0
C125 C124 C129 C128 0.0
C130 C124 C129 C128 179.2(12)
C23 C18 B1 C35 56.3(12)
C19 C18 B1 C35 -130.8(9)
C23 C18 B1 C1 -122.3(9)
C19 C18 B1 C1 50.7(11)
C40 C35 B1 C18 56.2(12)
C36 C35 B1 C18 -127.0(9)
C40 C35 B1 C1 -125.3(9)
C36 C35 B1 C1 51.5(11)
C6 C1 B1 C18 -127.6(8)
C2 C1 B1 C18 55.1(11)
C6 C1 B1 C35 53.7(11)
C2 C1 B1 C35 -123.5(8)
C70 C69 B2 C86 128.2(9)
C74 C69 B2 C86 -54.5(12)
C70 C69 B2 C52 -48.8(12)
C74 C69 B2 C52 128.4(9)
C91 C86 B2 C69 -48.8(12)
C87 C86 B2 C69 122.5(10)
C91 C86 B2 C52 128.1(9)
C87 C86 B2 C52 -60.6(12)
C57 C52 B2 C69 -44.5(12)
C53 C52 B2 C69 127.1(9)
C57 C52 B2 C86 138.5(9)
C53 C52 B2 C86 -49.9(13)
